data_4514742
loop_
_publ_author_name
'Gramigna, Kathryn M.'
'Dickie, Diane A.'
'Foxman, Bruce M.'
'Thomas, Christine M.'

_publ_section_title
;
 Cooperative H2 Activation across a Metal--Metal Multiple Bond and
 Hydrogenation Reactions Catalyzed by a Zr/Co Heterobimetallic Complex
;
_journal_issue 4
_journal_name_full 'ACS Catalysis'
_journal_page_first 3153
_journal_paper_doi 10.1021/acscatal.8b04390
_journal_volume 9
_journal_year 2019
_chemical_formula_moiety 'C45 H67 Co I N2 O P3 Zr'
_chemical_formula_sum 'C45 H67 Co I N2 O P3 Zr'
_chemical_formula_weight 1021.96
_chemical_name_common KG872
_space_group_crystal_system triclinic
_space_group_IT_number 2
_space_group_name_Hall '-P 1'
_space_group_name_H-M_alt 'P -1'
_symmetry_space_group_name_Hall '-P 1'
_symmetry_space_group_name_H-M 'P -1'
_atom_sites_solution_hydrogens geom
_audit_creation_method 'APEX3 v2017.3-0'
_cell_angle_alpha 81.580(2)
_cell_angle_beta 83.529(2)
_cell_angle_gamma 82.278(2)
_cell_formula_units_Z 2
_cell_length_a 9.9663(3)
_cell_length_b 10.4166(3)
_cell_length_c 23.1907(7)
_cell_measurement_reflns_used 7551
_cell_measurement_temperature 120.(2)
_cell_measurement_theta_max 24.5951
_cell_measurement_theta_min 2.2874
_cell_volume 2349.34(12)
_computing_cell_refinement 'SAINT V8.38A (Bruker AXS Inc., 2017)'
_computing_data_collection 'Bruker Instrument Service v2012.12.0.3'
_computing_data_reduction 'SAINT V8.38A (Bruker AXS Inc., 2017)'
_computing_structure_refinement 'SHELXL-2016/6 (Sheldrick, 2016)'
_computing_structure_solution 'SHELXT, VERSION 2014/5 (Sheldrick, 2014)'
_diffrn_ambient_temperature 120.(2)
_diffrn_detector_area_resol_mean 8.3333
_diffrn_measured_fraction_theta_full 0.999
_diffrn_measured_fraction_theta_max 0.999
_diffrn_measurement_device_type 'Bruker Kappa APEXII CCD'
_diffrn_measurement_method '\f and \w scans'
_diffrn_radiation_monochromator graphite
_diffrn_radiation_type 'Mo K\a'
_diffrn_radiation_wavelength 0.71073
_diffrn_reflns_av_R_equivalents 0.0550
_diffrn_reflns_av_unetI/netI 0.0577
_diffrn_reflns_limit_h_max 11
_diffrn_reflns_limit_h_min -12
_diffrn_reflns_limit_k_max 13
_diffrn_reflns_limit_k_min -13
_diffrn_reflns_limit_l_max 30
_diffrn_reflns_limit_l_min -30
_diffrn_reflns_number 41258
_diffrn_reflns_theta_full 27.51
_diffrn_reflns_theta_max 27.51
_diffrn_reflns_theta_min 1.99
_diffrn_source 'fine-focus tube'
_exptl_absorpt_coefficient_mu 1.368
_exptl_absorpt_correction_T_max 0.89
_exptl_absorpt_correction_T_min 0.80
_exptl_absorpt_correction_type multi-scan
_exptl_absorpt_process_details
;
SADABS V2016/2 - Bruker AXS area detector scaling and absorption correction
;
_exptl_crystal_colour brown
_exptl_crystal_density_diffrn 1.445
_exptl_crystal_density_method 'not measured'
_exptl_crystal_description plate
_exptl_crystal_F_000 1048
_exptl_crystal_size_max 0.199
_exptl_crystal_size_mid 0.188
_exptl_crystal_size_min 0.091
_refine_diff_density_max 1.389
_refine_diff_density_min -1.130
_refine_ls_extinction_method none
_refine_ls_goodness_of_fit_ref 1.028
_refine_ls_hydrogen_treatment constr
_refine_ls_matrix_type full
_refine_ls_number_parameters 500
_refine_ls_number_reflns 10804
_refine_ls_number_restraints 0
_refine_ls_restrained_S_all 1.028
_refine_ls_R_factor_all 0.0680
_refine_ls_R_factor_gt 0.0426
_refine_ls_shift/su_max 0.002
_refine_ls_shift/su_mean 0.000
_refine_ls_structure_factor_coef Fsqd
_refine_ls_weighting_details 'w=1/[\s^2^(Fo^2^)+(0.0435P)^2^+2.6880P] where P=(Fo^2^+2Fc^2^)/3'
_refine_ls_weighting_scheme calc
_refine_ls_wR_factor_gt 0.0932
_refine_ls_wR_factor_ref 0.1039
_reflns_number_gt 7989
_reflns_number_total 10804
_reflns_threshold_expression 'I > 2\s(I)'
_cod_data_source_file cs8b04390_si_002.cif
_cod_data_source_block 3-PMePh2
_cod_depositor_comments
;
The following automatic conversions were performed:

'_exptl_absorpt_correction_type' value 'Multi-Scan' changed to
'multi-scan' according to
/home/data/users/saulius/crontab/automatic-downloads/current/ACS/lib/dictionaries/cif_core.dic
dictionary named 'cif_core.dic' version 2.4.2 from 2011-04-26.

Automatic conversion script
Id: cif_fix_values 4973 2017-02-22 13:04:09Z antanas 
;
_cod_database_code 4514742

loop_
_space_group_symop_operation_xyz
'x, y, z'
'-x, -y, -z'

loop_
_atom_site_type_symbol
_atom_site_label
_atom_site_fract_x
_atom_site_fract_y
_atom_site_fract_z
_atom_site_U_iso_or_equiv
_atom_site_adp_type
_atom_site_calc_flag
_atom_site_refinement_flags_adp
_atom_site_refinement_flags_posn
_atom_site_occupancy
I I1 0.06596(3) 0.30771(3) 0.75233(2) 0.03614(9) Uani d . . 1
Zr Zr1 0.26936(3) 0.47822(3) 0.74533(2) 0.01395(8) Uani d . . 1
Co Co1 0.48046(5) 0.36387(4) 0.74314(2) 0.01394(11) Uani d . . 1
P P1 0.45724(9) 0.44166(9) 0.82753(4) 0.01570(19) Uani d . . 1
P P2 0.47407(9) 0.46940(9) 0.65392(4) 0.01669(19) Uani d . . 1
P P3 0.53251(10) 0.14904(9) 0.75266(4) 0.0192(2) Uani d . . 1
O O1 0.1173(2) 0.6728(2) 0.74605(11) 0.0223(6) Uani d . . 1
N N1 0.3031(3) 0.5299(3) 0.82779(12) 0.0163(6) Uani d . . 1
N N2 0.3257(3) 0.5687(3) 0.65975(12) 0.0172(6) Uani d . . 1
C C1 0.4560(4) 0.3255(4) 0.89642(15) 0.0207(8) Uani d . . 1
H H1 0.537803 0.259399 0.892099 0.025 Uiso calc U R 1
C C2 0.3323(4) 0.2519(4) 0.90253(17) 0.0280(9) Uani d . . 1
H H2A 0.250026 0.3111 0.91167 0.042 Uiso calc U R 1
H H2B 0.341276 0.178664 0.934151 0.042 Uiso calc U R 1
H H2C 0.325759 0.21848 0.865701 0.042 Uiso calc U R 1
C C3 0.4657(4) 0.3853(4) 0.95239(16) 0.0292(9) Uani d . . 1
H H3A 0.55364 0.418861 0.950149 0.044 Uiso calc U R 1
H H3B 0.45736 0.318141 0.98649 0.044 Uiso calc U R 1
H H3C 0.392169 0.457037 0.956215 0.044 Uiso calc U R 1
C C4 0.5864(4) 0.5468(4) 0.83674(16) 0.0200(8) Uani d . . 1
H H4 0.5662 0.577044 0.876121 0.024 Uiso calc U R 1
C C5 0.5834(4) 0.6671(4) 0.78971(18) 0.0268(9) Uani d . . 1
H H5A 0.609446 0.638981 0.75106 0.04 Uiso calc U R 1
H H5B 0.647479 0.724702 0.797424 0.04 Uiso calc U R 1
H H5C 0.49142 0.714278 0.790644 0.04 Uiso calc U R 1
C C6 0.7263(4) 0.4654(4) 0.83424(18) 0.0276(9) Uani d . . 1
H H6A 0.728209 0.394406 0.867038 0.041 Uiso calc U R 1
H H6B 0.796435 0.521244 0.836864 0.041 Uiso calc U R 1
H H6C 0.743716 0.428446 0.797225 0.041 Uiso calc U R 1
C C7 0.2241(4) 0.5942(4) 0.87194(15) 0.0187(8) Uani d . . 1
C C8 0.2700(4) 0.6920(4) 0.89747(17) 0.0262(9) Uani d . . 1
H H8 0.359155 0.714982 0.886011 0.031 Uiso calc U R 1
C C9 0.1865(4) 0.7561(4) 0.93957(18) 0.0303(10) Uani d . . 1
C C10 0.0561(4) 0.7231(4) 0.95541(17) 0.0308(10) Uani d . . 1
H H10 -0.0009 0.767146 0.983845 0.037 Uiso calc U R 1
C C11 0.0065(4) 0.6274(4) 0.93092(16) 0.0253(9) Uani d . . 1
C C12 0.0919(4) 0.5636(4) 0.88893(16) 0.0210(8) Uani d . . 1
H H12 0.059082 0.498068 0.871649 0.025 Uiso calc U R 1
C C13 -0.1352(4) 0.5933(5) 0.94916(18) 0.0343(10) Uani d . . 1
H H13A -0.162657 0.611648 0.989333 0.051 Uiso calc U R 1
H H13B -0.13742 0.500209 0.947253 0.051 Uiso calc U R 1
H H13C -0.198012 0.645628 0.922774 0.051 Uiso calc U R 1
C C14 0.2364(5) 0.8621(5) 0.9672(2) 0.0518(14) Uani d . . 1
H H14A 0.288325 0.821898 1.000017 0.078 Uiso calc U R 1
H H14B 0.15833 0.920656 0.981398 0.078 Uiso calc U R 1
H H14C 0.29487 0.912142 0.937912 0.078 Uiso calc U R 1
C C15 0.6141(4) 0.5736(4) 0.63076(16) 0.0225(8) Uani d . . 1
H H15 0.59199 0.649984 0.6532 0.027 Uiso calc U R 1
C C16 0.6286(4) 0.6315(4) 0.56629(17) 0.0331(10) Uani d . . 1
H H16A 0.661774 0.561602 0.542322 0.05 Uiso calc U R 1
H H16B 0.693447 0.696174 0.560394 0.05 Uiso calc U R 1
H H16C 0.539963 0.673774 0.554774 0.05 Uiso calc U R 1
C C17 0.7497(4) 0.5037(4) 0.64990(18) 0.0312(10) Uani d . . 1
H H17A 0.739287 0.472421 0.691934 0.047 Uiso calc U R 1
H H17B 0.818576 0.564528 0.64193 0.047 Uiso calc U R 1
H H17C 0.778367 0.429261 0.62813 0.047 Uiso calc U R 1
C C18 0.4613(4) 0.3906(4) 0.58811(16) 0.0230(8) Uani d . . 1
H H18 0.439055 0.46161 0.555436 0.028 Uiso calc U R 1
C C19 0.3450(4) 0.3069(4) 0.59962(18) 0.0317(10) Uani d . . 1
H H19A 0.368682 0.230772 0.628409 0.048 Uiso calc U R 1
H H19B 0.328876 0.277501 0.563025 0.048 Uiso calc U R 1
H H19C 0.262561 0.358466 0.614858 0.048 Uiso calc U R 1
C C20 0.5917(4) 0.3086(4) 0.56774(17) 0.0325(10) Uani d . . 1
H H20A 0.66556 0.363812 0.558639 0.049 Uiso calc U R 1
H H20B 0.577788 0.271796 0.532635 0.049 Uiso calc U R 1
H H20C 0.615523 0.237533 0.59886 0.049 Uiso calc U R 1
C C21 0.2700(4) 0.6614(3) 0.61543(15) 0.0182(8) Uani d . . 1
C C22 0.1666(4) 0.6345(4) 0.58469(17) 0.0247(8) Uani d . . 1
H H22 0.132831 0.55215 0.594088 0.03 Uiso calc U R 1
C C23 0.1119(4) 0.7248(4) 0.54078(17) 0.0277(9) Uani d . . 1
C C24 0.1592(4) 0.8444(4) 0.52843(17) 0.0295(10) Uani d . . 1
H H24 0.122434 0.906677 0.49839 0.035 Uiso calc U R 1
C C25 0.2589(4) 0.8764(4) 0.55851(19) 0.0312(10) Uani d . . 1
C C26 0.3129(4) 0.7846(4) 0.60175(17) 0.0269(9) Uani d . . 1
H H26 0.381332 0.806471 0.622719 0.032 Uiso calc U R 1
C C27 0.3077(7) 1.0089(5) 0.5446(3) 0.0699(19) Uani d . . 1
H H27A 0.304064 1.039828 0.502722 0.105 Uiso calc U R 1
H H27B 0.401556 1.002912 0.554499 0.105 Uiso calc U R 1
H H27C 0.249258 1.070454 0.567437 0.105 Uiso calc U R 1
C C28 0.0045(5) 0.6906(5) 0.5064(2) 0.0481(13) Uani d . . 1
H H28A 0.046144 0.670218 0.467978 0.072 Uiso calc U R 1
H H28B -0.066555 0.764972 0.501255 0.072 Uiso calc U R 1
H H28C -0.03574 0.614451 0.527744 0.072 Uiso calc U R 1
C C29 0.3892(4) 0.0573(4) 0.7514(2) 0.0355(11) Uani d . . 1
H H29A 0.320516 0.075913 0.783747 0.053 Uiso calc U R 1
H H29B 0.421125 -0.036502 0.755673 0.053 Uiso calc U R 1
H H29C 0.34919 0.083194 0.714114 0.053 Uiso calc U R 1
C C30 0.6619(4) 0.0787(4) 0.69950(17) 0.0271(9) Uani d . . 1
C C31 0.7818(4) 0.1339(5) 0.68666(18) 0.0355(11) Uani d . . 1
H H31 0.792421 0.20853 0.704108 0.043 Uiso calc U R 1
C C32 0.8871(5) 0.0836(6) 0.6490(2) 0.0534(15) Uani d . . 1
H H32 0.968963 0.12298 0.641056 0.064 Uiso calc U R 1
C C33 0.8723(7) -0.0225(6) 0.6236(2) 0.067(2) Uani d . . 1
H H33 0.944958 -0.058603 0.598414 0.08 Uiso calc U R 1
C C34 0.7537(8) -0.0774(5) 0.6340(2) 0.0673(19) Uani d . . 1
H H34 0.743565 -0.149805 0.614923 0.081 Uiso calc U R 1
C C35 0.6465(6) -0.0287(4) 0.6725(2) 0.0447(13) Uani d . . 1
H H35 0.564717 -0.068304 0.679969 0.054 Uiso calc U R 1
C C36 0.6099(4) 0.0662(4) 0.81918(16) 0.0222(8) Uani d . . 1
C C37 0.5483(5) -0.0258(4) 0.85925(18) 0.0330(10) Uani d . . 1
H H37 0.463584 -0.050137 0.852323 0.04 Uiso calc U R 1
C C38 0.6086(6) -0.0823(5) 0.9090(2) 0.0486(13) Uani d . . 1
H H38 0.564458 -0.143909 0.936346 0.058 Uiso calc U R 1
C C39 0.7317(6) -0.0502(5) 0.9191(2) 0.0473(13) Uani d . . 1
H H39 0.774009 -0.091782 0.952786 0.057 Uiso calc U R 1
C C40 0.7942(5) 0.0414(5) 0.88099(18) 0.0361(11) Uani d . . 1
H H40 0.878661 0.065185 0.888534 0.043 Uiso calc U R 1
C C41 0.7327(4) 0.0998(4) 0.83085(17) 0.0284(9) Uani d . . 1
H H41 0.775895 0.163632 0.804357 0.034 Uiso calc U R 1
C C42 0.1624(4) 0.7976(4) 0.74885(18) 0.0276(9) Uani d . . 1
H H42A 0.180111 0.844777 0.709006 0.033 Uiso calc U R 1
H H42B 0.247019 0.78556 0.768694 0.033 Uiso calc U R 1
C C43 0.0482(4) 0.8730(4) 0.7834(2) 0.0359(10) Uani d . . 1
H H43A 0.03604 0.966488 0.766818 0.043 Uiso calc U R 1
H H43B 0.065634 0.865835 0.825032 0.043 Uiso calc U R 1
C C44 -0.0788(4) 0.8049(4) 0.7768(2) 0.0369(11) Uani d . . 1
H H44A -0.118062 0.765995 0.815528 0.044 Uiso calc U R 1
H H44B -0.149462 0.868397 0.758216 0.044 Uiso calc U R 1
C C45 -0.0263(4) 0.6989(4) 0.7382(2) 0.0347(10) Uani d . . 1
H H45A -0.072186 0.619548 0.75096 0.042 Uiso calc U R 1
H H45B -0.040699 0.730331 0.696666 0.042 Uiso calc U R 1

loop_
_atom_site_aniso_label
_atom_site_aniso_U_11
_atom_site_aniso_U_22
_atom_site_aniso_U_33
_atom_site_aniso_U_12
_atom_site_aniso_U_13
_atom_site_aniso_U_23
I1 0.02157(15) 0.02732(16) 0.0602(2) -0.00497(11) -0.00064(13) -0.00865(14)
Zr1 0.01393(17) 0.01293(17) 0.01394(17) 0.00186(13) 0.00003(13) -0.00255(13)
Co1 0.0146(2) 0.0128(2) 0.0128(2) 0.00379(18) 0.00005(18) -0.00229(19)
P1 0.0150(4) 0.0163(5) 0.0144(5) 0.0032(4) 0.0005(3) -0.0035(4)
P2 0.0182(5) 0.0174(5) 0.0127(4) 0.0035(4) 0.0004(4) -0.0027(4)
P3 0.0227(5) 0.0136(5) 0.0204(5) 0.0039(4) -0.0036(4) -0.0036(4)
O1 0.0205(14) 0.0170(13) 0.0267(15) 0.0070(11) -0.0002(11) -0.0043(11)
N1 0.0157(15) 0.0162(15) 0.0151(15) 0.0063(12) 0.0011(12) -0.0049(12)
N2 0.0202(16) 0.0155(15) 0.0130(15) 0.0065(12) -0.0004(12) -0.0009(12)
C1 0.024(2) 0.022(2) 0.0132(18) 0.0067(15) 0.0017(14) -0.0015(15)
C2 0.035(2) 0.023(2) 0.022(2) -0.0001(17) 0.0071(17) -0.0002(17)
C3 0.035(2) 0.038(2) 0.0121(19) 0.0023(19) -0.0009(16) -0.0014(17)
C4 0.0197(19) 0.024(2) 0.0166(18) 0.0007(15) -0.0009(14) -0.0084(16)
C5 0.025(2) 0.019(2) 0.037(2) -0.0043(16) -0.0013(17) -0.0081(18)
C6 0.019(2) 0.033(2) 0.030(2) 0.0006(17) -0.0021(16) -0.0069(19)
C7 0.0206(19) 0.0188(19) 0.0135(18) 0.0091(15) -0.0012(14) -0.0025(15)
C8 0.025(2) 0.026(2) 0.026(2) 0.0069(17) -0.0016(16) -0.0096(17)
C9 0.034(2) 0.031(2) 0.027(2) 0.0108(18) -0.0072(18) -0.0157(19)
C10 0.031(2) 0.037(2) 0.021(2) 0.0159(19) 0.0003(17) -0.0132(19)
C11 0.023(2) 0.031(2) 0.0173(19) 0.0122(17) -0.0006(15) -0.0014(17)
C12 0.024(2) 0.0202(19) 0.0158(18) 0.0076(15) -0.0005(15) -0.0018(15)
C13 0.026(2) 0.047(3) 0.025(2) 0.004(2) 0.0086(17) -0.006(2)
C14 0.049(3) 0.056(3) 0.059(3) 0.003(3) -0.004(3) -0.046(3)
C15 0.022(2) 0.027(2) 0.0160(19) 0.0007(16) 0.0013(15) 0.0008(16)
C16 0.030(2) 0.042(3) 0.024(2) -0.006(2) -0.0023(18) 0.006(2)
C17 0.022(2) 0.044(3) 0.025(2) 0.0012(19) -0.0021(17) -0.002(2)
C18 0.028(2) 0.024(2) 0.0146(18) 0.0078(16) -0.0037(15) -0.0038(16)
C19 0.046(3) 0.025(2) 0.027(2) -0.0023(19) -0.0090(19) -0.0106(18)
C20 0.039(3) 0.037(2) 0.018(2) 0.017(2) -0.0061(18) -0.0090(18)
C21 0.0217(19) 0.0182(19) 0.0124(17) 0.0054(15) 0.0011(14) -0.0036(15)
C22 0.020(2) 0.023(2) 0.027(2) 0.0014(16) -0.0014(16) 0.0020(17)
C23 0.020(2) 0.038(2) 0.022(2) 0.0071(17) -0.0035(16) -0.0009(18)
C24 0.029(2) 0.030(2) 0.022(2) 0.0189(18) 0.0000(17) 0.0010(18)
C25 0.041(3) 0.019(2) 0.031(2) 0.0041(18) -0.0043(19) 0.0000(18)
C26 0.035(2) 0.019(2) 0.025(2) 0.0039(17) -0.0086(17) -0.0020(17)
C27 0.102(5) 0.027(3) 0.084(5) -0.013(3) -0.045(4) 0.015(3)
C28 0.033(3) 0.068(4) 0.041(3) -0.005(2) -0.020(2) 0.009(3)
C29 0.032(2) 0.021(2) 0.054(3) -0.0040(18) -0.014(2) 0.001(2)
C30 0.038(2) 0.022(2) 0.0174(19) 0.0144(18) -0.0037(17) -0.0053(16)
C31 0.037(3) 0.042(3) 0.021(2) 0.016(2) -0.0022(18) -0.002(2)
C32 0.048(3) 0.066(4) 0.031(3) 0.028(3) 0.004(2) 0.008(3)
C33 0.086(5) 0.064(4) 0.026(3) 0.047(4) 0.013(3) 0.007(3)
C34 0.126(6) 0.039(3) 0.029(3) 0.029(4) -0.005(3) -0.013(2)
C35 0.078(4) 0.022(2) 0.031(3) 0.011(2) -0.008(2) -0.008(2)
C36 0.030(2) 0.0152(18) 0.0186(19) 0.0089(15) -0.0003(16) -0.0051(15)
C37 0.049(3) 0.021(2) 0.028(2) -0.0074(19) -0.004(2) 0.0034(18)
C38 0.082(4) 0.034(3) 0.027(3) -0.007(3) -0.007(3) 0.008(2)
C39 0.073(4) 0.036(3) 0.030(3) 0.018(3) -0.021(3) -0.004(2)
C40 0.033(2) 0.049(3) 0.026(2) 0.015(2) -0.0112(19) -0.016(2)
C41 0.030(2) 0.033(2) 0.019(2) 0.0066(18) 0.0004(16) -0.0074(18)
C42 0.029(2) 0.018(2) 0.032(2) 0.0023(16) 0.0007(17) 0.0016(17)
C43 0.041(3) 0.027(2) 0.037(3) 0.0071(19) -0.002(2) -0.005(2)
C44 0.032(2) 0.033(2) 0.042(3) 0.0049(19) 0.000(2) -0.004(2)
C45 0.032(2) 0.027(2) 0.045(3) 0.0064(18) -0.014(2) -0.009(2)

loop_
_atom_type_symbol
_atom_type_description
_atom_type_scat_dispersion_real
_atom_type_scat_dispersion_imag
_atom_type_scat_source
C C 0.0033 0.0016 'International Tables Vol C Tables 4.2.6.8 and 6.1.1.4'
H H 0.0000 0.0000 'International Tables Vol C Tables 4.2.6.8 and 6.1.1.4'
N N 0.0061 0.0033 'International Tables Vol C Tables 4.2.6.8 and 6.1.1.4'
O O 0.0106 0.0060 'International Tables Vol C Tables 4.2.6.8 and 6.1.1.4'
P P 0.1023 0.0942 'International Tables Vol C Tables 4.2.6.8 and 6.1.1.4'
Co Co 0.3494 0.9721 'International Tables Vol C Tables 4.2.6.8 and 6.1.1.4'
Zr Zr -2.9673 0.5597 'International Tables Vol C Tables 4.2.6.8 and 6.1.1.4'
I I -0.4742 1.8119 'International Tables Vol C Tables 4.2.6.8 and 6.1.1.4'

loop_
_geom_angle_atom_site_label_1
_geom_angle_atom_site_label_2
_geom_angle_atom_site_label_3
_geom_angle
N2 Zr1 N1 129.28(11)
N2 Zr1 Co1 87.61(8)
N1 Zr1 Co1 87.86(8)
N2 Zr1 O1 81.47(10)
N1 Zr1 O1 80.43(10)
Co1 Zr1 O1 153.16(7)
N2 Zr1 P1 118.56(8)
N1 Zr1 P1 37.28(8)
Co1 Zr1 P1 50.60(2)
O1 Zr1 P1 114.80(7)
N2 Zr1 P2 37.51(8)
N1 Zr1 P2 121.65(8)
Co1 Zr1 P2 50.48(2)
O1 Zr1 P2 117.25(7)
P1 Zr1 P2 91.71(3)
N2 Zr1 I1 114.74(8)
N1 Zr1 I1 114.00(8)
Co1 Zr1 I1 110.825(18)
O1 Zr1 I1 96.01(6)
P1 Zr1 I1 120.97(2)
P2 Zr1 I1 118.01(2)
P2 Co1 P1 129.40(4)
P2 Co1 P3 117.72(4)
P1 Co1 P3 112.71(4)
P2 Co1 Zr1 76.65(3)
P1 Co1 Zr1 76.51(3)
P3 Co1 Zr1 127.44(3)
N1 P1 C4 109.62(16)
N1 P1 C1 106.71(16)
C4 P1 C1 102.82(17)
N1 P1 Co1 103.15(11)
C4 P1 Co1 115.19(12)
C1 P1 Co1 119.00(12)
N1 P1 Zr1 50.29(10)
C4 P1 Zr1 129.05(12)
C1 P1 Zr1 126.83(13)
Co1 P1 Zr1 52.89(2)
N2 P2 C18 103.18(16)
N2 P2 C15 108.16(16)
C18 P2 C15 103.87(17)
N2 P2 Co1 102.05(11)
C18 P2 Co1 124.14(13)
C15 P2 Co1 114.10(12)
N2 P2 Zr1 49.69(10)
C18 P2 Zr1 122.64(13)
C15 P2 Zr1 130.75(13)
Co1 P2 Zr1 52.87(2)
C29 P3 C30 103.1(2)
C29 P3 C36 102.28(19)
C30 P3 C36 96.67(17)
C29 P3 Co1 114.81(14)
C30 P3 Co1 118.49(14)
C36 P3 Co1 118.55(12)
C42 O1 C45 106.3(3)
C42 O1 Zr1 122.3(2)
C45 O1 Zr1 131.0(2)
C7 N1 P1 131.0(2)
C7 N1 Zr1 135.9(2)
P1 N1 Zr1 92.43(12)
C21 N2 P2 127.1(2)
C21 N2 Zr1 139.7(2)
P2 N2 Zr1 92.80(13)
C2 C1 C3 111.0(3)
C2 C1 P1 109.5(3)
C3 C1 P1 115.6(3)
C2 C1 H1 106.7
C3 C1 H1 106.7
P1 C1 H1 106.7
C1 C2 H2A 109.5
C1 C2 H2B 109.5
H2A C2 H2B 109.5
C1 C2 H2C 109.5
H2A C2 H2C 109.5
H2B C2 H2C 109.5
C1 C3 H3A 109.5
C1 C3 H3B 109.5
H3A C3 H3B 109.5
C1 C3 H3C 109.5
H3A C3 H3C 109.5
H3B C3 H3C 109.5
C6 C4 C5 111.2(3)
C6 C4 P1 108.6(3)
C5 C4 P1 111.1(3)
C6 C4 H4 108.7
C5 C4 H4 108.7
P1 C4 H4 108.7
C4 C5 H5A 109.5
C4 C5 H5B 109.5
H5A C5 H5B 109.5
C4 C5 H5C 109.5
H5A C5 H5C 109.5
H5B C5 H5C 109.5
C4 C6 H6A 109.5
C4 C6 H6B 109.5
H6A C6 H6B 109.5
C4 C6 H6C 109.5
H6A C6 H6C 109.5
H6B C6 H6C 109.5
C12 C7 C8 118.4(3)
C12 C7 N1 118.7(3)
C8 C7 N1 122.8(3)
C9 C8 C7 120.9(4)
C9 C8 H8 119.6
C7 C8 H8 119.6
C10 C9 C8 119.1(4)
C10 C9 C14 120.1(4)
C8 C9 C14 120.8(4)
C9 C10 C11 121.8(4)
C9 C10 H10 119.1
C11 C10 H10 119.1
C10 C11 C12 118.4(4)
C10 C11 C13 120.6(3)
C12 C11 C13 121.0(4)
C7 C12 C11 121.4(4)
C7 C12 H12 119.3
C11 C12 H12 119.3
C11 C13 H13A 109.5
C11 C13 H13B 109.5
H13A C13 H13B 109.5
C11 C13 H13C 109.5
H13A C13 H13C 109.5
H13B C13 H13C 109.5
C9 C14 H14A 109.5
C9 C14 H14B 109.5
H14A C14 H14B 109.5
C9 C14 H14C 109.5
H14A C14 H14C 109.5
H14B C14 H14C 109.5
C16 C15 C17 111.0(3)
C16 C15 P2 116.3(3)
C17 C15 P2 111.3(3)
C16 C15 H15 105.8
C17 C15 H15 105.8
P2 C15 H15 105.8
C15 C16 H16A 109.5
C15 C16 H16B 109.5
H16A C16 H16B 109.5
C15 C16 H16C 109.5
H16A C16 H16C 109.5
H16B C16 H16C 109.5
C15 C17 H17A 109.5
C15 C17 H17B 109.5
H17A C17 H17B 109.5
C15 C17 H17C 109.5
H17A C17 H17C 109.5
H17B C17 H17C 109.5
C19 C18 C20 109.6(3)
C19 C18 P2 109.8(3)
C20 C18 P2 114.1(3)
C19 C18 H18 107.7
C20 C18 H18 107.7
P2 C18 H18 107.7
C18 C19 H19A 109.5
C18 C19 H19B 109.5
H19A C19 H19B 109.5
C18 C19 H19C 109.5
H19A C19 H19C 109.5
H19B C19 H19C 109.5
C18 C20 H20A 109.5
C18 C20 H20B 109.5
H20A C20 H20B 109.5
C18 C20 H20C 109.5
H20A C20 H20C 109.5
H20B C20 H20C 109.5
C26 C21 C22 117.2(3)
C26 C21 N2 121.4(3)
C22 C21 N2 121.4(3)
C23 C22 C21 121.8(4)
C23 C22 H22 119.1
C21 C22 H22 119.1
C24 C23 C22 118.7(4)
C24 C23 C28 120.8(4)
C22 C23 C28 120.6(4)
C23 C24 C25 121.6(4)
C23 C24 H24 119.2
C25 C24 H24 119.2
C24 C25 C26 118.8(4)
C24 C25 C27 120.5(4)
C26 C25 C27 120.7(4)
C25 C26 C21 121.9(4)
C25 C26 H26 119.0
C21 C26 H26 119.0
C25 C27 H27A 109.5
C25 C27 H27B 109.5
H27A C27 H27B 109.5
C25 C27 H27C 109.5
H27A C27 H27C 109.5
H27B C27 H27C 109.5
C23 C28 H28A 109.5
C23 C28 H28B 109.5
H28A C28 H28B 109.5
C23 C28 H28C 109.5
H28A C28 H28C 109.5
H28B C28 H28C 109.5
P3 C29 H29A 109.5
P3 C29 H29B 109.5
H29A C29 H29B 109.5
P3 C29 H29C 109.5
H29A C29 H29C 109.5
H29B C29 H29C 109.5
C31 C30 C35 118.4(4)
C31 C30 P3 118.0(3)
C35 C30 P3 123.6(4)
C30 C31 C32 121.8(5)
C30 C31 H31 119.1
C32 C31 H31 119.1
C33 C32 C31 119.5(6)
C33 C32 H32 120.3
C31 C32 H32 120.3
C32 C33 C34 120.3(5)
C32 C33 H33 119.8
C34 C33 H33 119.8
C33 C34 C35 121.0(5)
C33 C34 H34 119.5
C35 C34 H34 119.5
C30 C35 C34 119.0(5)
C30 C35 H35 120.5
C34 C35 H35 120.5
C41 C36 C37 118.0(4)
C41 C36 P3 118.9(3)
C37 C36 P3 123.0(3)
C38 C37 C36 120.8(4)
C38 C37 H37 119.6
C36 C37 H37 119.6
C39 C38 C37 120.4(5)
C39 C38 H38 119.8
C37 C38 H38 119.8
C40 C39 C38 120.4(4)
C40 C39 H39 119.8
C38 C39 H39 119.8
C39 C40 C41 119.4(4)
C39 C40 H40 120.3
C41 C40 H40 120.3
C36 C41 C40 121.0(4)
C36 C41 H41 119.5
C40 C41 H41 119.5
O1 C42 C43 106.0(3)
O1 C42 H42A 110.5
C43 C42 H42A 110.5
O1 C42 H42B 110.5
C43 C42 H42B 110.5
H42A C42 H42B 108.7
C42 C43 C44 103.2(3)
C42 C43 H43A 111.1
C44 C43 H43A 111.1
C42 C43 H43B 111.1
C44 C43 H43B 111.1
H43A C43 H43B 109.1
C45 C44 C43 105.4(3)
C45 C44 H44A 110.7
C43 C44 H44A 110.7
C45 C44 H44B 110.7
C43 C44 H44B 110.7
H44A C44 H44B 108.8
O1 C45 C44 103.8(3)
O1 C45 H45A 111.0
C44 C45 H45A 111.0
O1 C45 H45B 111.0
C44 C45 H45B 111.0
H45A C45 H45B 109.0

loop_
_geom_bond_atom_site_label_1
_geom_bond_atom_site_label_2
_geom_bond_distance
I1 Zr1 2.8459(4)
Zr1 N2 2.118(3)
Zr1 N1 2.134(3)
Zr1 Co1 2.2733(6)
Zr1 O1 2.363(2)
Zr1 P1 2.7721(10)
Zr1 P2 2.7743(10)
Co1 P2 2.1996(10)
Co1 P1 2.2028(10)
Co1 P3 2.2124(10)
P1 N1 1.681(3)
P1 C4 1.846(4)
P1 C1 1.858(4)
P2 N2 1.691(3)
P2 C18 1.859(4)
P2 C15 1.866(4)
P3 C29 1.827(4)
P3 C30 1.836(4)
P3 C36 1.849(4)
O1 C42 1.444(4)
O1 C45 1.448(5)
N1 C7 1.412(4)
N2 C21 1.411(4)
C1 C2 1.520(5)
C1 C3 1.537(5)
C1 H1 1.0
C2 H2A 0.98
C2 H2B 0.98
C2 H2C 0.98
C3 H3A 0.98
C3 H3B 0.98
C3 H3C 0.98
C4 C6 1.531(5)
C4 C5 1.535(5)
C4 H4 1.0
C5 H5A 0.98
C5 H5B 0.98
C5 H5C 0.98
C6 H6A 0.98
C6 H6B 0.98
C6 H6C 0.98
C7 C12 1.397(5)
C7 C8 1.401(5)
C8 C9 1.397(5)
C8 H8 0.95
C9 C10 1.385(6)
C9 C14 1.517(6)
C10 C11 1.386(6)
C10 H10 0.95
C11 C12 1.402(5)
C11 C13 1.503(5)
C12 H12 0.95
C13 H13A 0.98
C13 H13B 0.98
C13 H13C 0.98
C14 H14A 0.98
C14 H14B 0.98
C14 H14C 0.98
C15 C16 1.526(5)
C15 C17 1.527(5)
C15 H15 1.0
C16 H16A 0.98
C16 H16B 0.98
C16 H16C 0.98
C17 H17A 0.98
C17 H17B 0.98
C17 H17C 0.98
C18 C19 1.519(6)
C18 C20 1.524(5)
C18 H18 1.0
C19 H19A 0.98
C19 H19B 0.98
C19 H19C 0.98
C20 H20A 0.98
C20 H20B 0.98
C20 H20C 0.98
C21 C26 1.389(5)
C21 C22 1.396(5)
C22 C23 1.388(5)
C22 H22 0.95
C23 C24 1.371(6)
C23 C28 1.511(6)
C24 C25 1.378(6)
C24 H24 0.95
C25 C26 1.383(5)
C25 C27 1.504(6)
C26 H26 0.95
C27 H27A 0.98
C27 H27B 0.98
C27 H27C 0.98
C28 H28A 0.98
C28 H28B 0.98
C28 H28C 0.98
C29 H29A 0.98
C29 H29B 0.98
C29 H29C 0.98
C30 C31 1.379(6)
C30 C35 1.393(6)
C31 C32 1.385(6)
C31 H31 0.95
C32 C33 1.359(9)
C32 H32 0.95
C33 C34 1.364(9)
C33 H33 0.95
C34 C35 1.402(7)
C34 H34 0.95
C35 H35 0.95
C36 C41 1.382(6)
C36 C37 1.389(5)
C37 C38 1.378(6)
C37 H37 0.95
C38 C39 1.367(7)
C38 H38 0.95
C39 C40 1.367(7)
C39 H39 0.95
C40 C41 1.397(6)
C40 H40 0.95
C41 H41 0.95
C42 C43 1.515(6)
C42 H42A 0.99
C42 H42B 0.99
C43 C44 1.564(6)
C43 H43A 0.99
C43 H43B 0.99
C44 C45 1.525(6)
C44 H44A 0.99
C44 H44B 0.99
C45 H45A 0.99
C45 H45B 0.99

loop_
_geom_torsion_atom_site_label_1
_geom_torsion_atom_site_label_2
_geom_torsion_atom_site_label_3
_geom_torsion_atom_site_label_4
_geom_torsion
C4 P1 N1 C7 -63.5(4)
C1 P1 N1 C7 47.1(4)
Co1 P1 N1 C7 173.3(3)
Zr1 P1 N1 C7 171.5(4)
C4 P1 N1 Zr1 124.99(14)
C1 P1 N1 Zr1 -124.34(14)
Co1 P1 N1 Zr1 1.81(11)
C18 P2 N2 C21 -51.4(3)
C15 P2 N2 C21 58.2(3)
Co1 P2 N2 C21 178.8(3)
Zr1 P2 N2 C21 -173.3(4)
C18 P2 N2 Zr1 121.86(15)
C15 P2 N2 Zr1 -128.51(14)
Co1 P2 N2 Zr1 -7.89(11)
N1 P1 C1 C2 51.5(3)
C4 P1 C1 C2 166.9(3)
Co1 P1 C1 C2 -64.4(3)
Zr1 P1 C1 C2 -1.0(3)
N1 P1 C1 C3 -74.7(3)
C4 P1 C1 C3 40.6(3)
Co1 P1 C1 C3 169.3(2)
Zr1 P1 C1 C3 -127.3(2)
N1 P1 C4 C6 -178.1(2)
C1 P1 C4 C6 68.7(3)
Co1 P1 C4 C6 -62.3(3)
Zr1 P1 C4 C6 -123.8(2)
N1 P1 C4 C5 -55.6(3)
C1 P1 C4 C5 -168.8(3)
Co1 P1 C4 C5 60.2(3)
Zr1 P1 C4 C5 -1.3(3)
P1 N1 C7 C12 -124.5(3)
Zr1 N1 C7 C12 43.2(5)
P1 N1 C7 C8 58.7(5)
Zr1 N1 C7 C8 -133.5(3)
C12 C7 C8 C9 1.0(6)
N1 C7 C8 C9 177.7(4)
C7 C8 C9 C10 -0.8(6)
C7 C8 C9 C14 -180.0(4)
C8 C9 C10 C11 0.4(6)
C14 C9 C10 C11 179.6(4)
C9 C10 C11 C12 -0.1(6)
C9 C10 C11 C13 179.7(4)
C8 C7 C12 C11 -0.7(5)
N1 C7 C12 C11 -177.6(3)
C10 C11 C12 C7 0.3(6)
C13 C11 C12 C7 -179.6(4)
N2 P2 C15 C16 -76.8(3)
C18 P2 C15 C16 32.3(3)
Co1 P2 C15 C16 170.4(3)
Zr1 P2 C15 C16 -128.8(3)
N2 P2 C15 C17 154.8(3)
C18 P2 C15 C17 -96.1(3)
Co1 P2 C15 C17 42.0(3)
Zr1 P2 C15 C17 102.8(3)
N2 P2 C18 C19 -64.3(3)
C15 P2 C18 C19 -177.2(3)
Co1 P2 C18 C19 50.4(3)
Zr1 P2 C18 C19 -14.1(3)
N2 P2 C18 C20 172.1(3)
C15 P2 C18 C20 59.3(3)
Co1 P2 C18 C20 -73.2(3)
Zr1 P2 C18 C20 -137.6(3)
P2 N2 C21 C26 -81.3(4)
Zr1 N2 C21 C26 109.1(4)
P2 N2 C21 C22 100.6(4)
Zr1 N2 C21 C22 -69.0(5)
C26 C21 C22 C23 2.3(6)
N2 C21 C22 C23 -179.6(3)
C21 C22 C23 C24 -1.4(6)
C21 C22 C23 C28 177.2(4)
C22 C23 C24 C25 -0.1(6)
C28 C23 C24 C25 -178.8(4)
C23 C24 C25 C26 0.7(6)
C23 C24 C25 C27 -179.2(5)
C24 C25 C26 C21 0.3(6)
C27 C25 C26 C21 -179.9(5)
C22 C21 C26 C25 -1.7(6)
N2 C21 C26 C25 -179.9(4)
C29 P3 C30 C31 175.4(3)
C36 P3 C30 C31 -80.3(3)
Co1 P3 C30 C31 47.3(4)
C29 P3 C30 C35 -6.0(4)
C36 P3 C30 C35 98.3(4)
Co1 P3 C30 C35 -134.0(3)
C35 C30 C31 C32 -1.5(6)
P3 C30 C31 C32 177.2(3)
C30 C31 C32 C33 0.4(7)
C31 C32 C33 C34 1.4(8)
C32 C33 C34 C35 -2.1(8)
C31 C30 C35 C34 0.8(6)
P3 C30 C35 C34 -177.8(4)
C33 C34 C35 C30 1.0(8)
C29 P3 C36 C41 172.4(3)
C30 P3 C36 C41 67.4(3)
Co1 P3 C36 C41 -60.2(3)
C29 P3 C36 C37 -9.6(4)
C30 P3 C36 C37 -114.6(4)
Co1 P3 C36 C37 117.8(3)
C41 C36 C37 C38 -0.4(6)
P3 C36 C37 C38 -178.3(4)
C36 C37 C38 C39 -1.2(7)
C37 C38 C39 C40 2.1(8)
C38 C39 C40 C41 -1.5(7)
C37 C36 C41 C40 1.0(6)
P3 C36 C41 C40 179.0(3)
C39 C40 C41 C36 -0.1(6)
C45 O1 C42 C43 38.7(4)
Zr1 O1 C42 C43 -146.9(3)
O1 C42 C43 C44 -21.9(4)
C42 C43 C44 C45 -1.1(5)
C42 O1 C45 C44 -38.6(4)
Zr1 O1 C45 C44 147.6(3)
C43 C44 C45 O1 23.5(4)
